data_7702425
loop_
_publ_author_name
'Cingolani, Augusto'
Effendy,
'Marchetti, Fabio'
'Pettinari, Claudio'
'Skelton, Brian W.'
'White, Allan H.'

_publ_section_title
;
 Synthesis and structural systematics of mixed
 triphenylphosphine/imidazole base adducts of silver(I) oxyanion
 salts&#x200A;&#x2020;
;
_journal_issue 22
_journal_name_full 'Journal of the Chemical Society, Dalton Transactions'
_journal_page_first 4047
_journal_paper_doi 10.1039/a906624a
_journal_year 1999
_chemical_formula_structural '[(Ph3P)Ag(C3H4N2)(NO3)]2'
_chemical_formula_sum 'C42 H38 Ag2 N6 O4 P2'
_chemical_formula_weight 968.49
_space_group_IT_number 14
_space_group_name_Hall '-P 2ybc'
_space_group_name_H-M_alt 'P 1 21/c 1'
_symmetry_cell_setting monoclinic
_symmetry_space_group_name_Hall '-P 2ybc'
_symmetry_space_group_name_H-M 'P 1 21/c 1'
_cell_angle_alpha 90.00000
_cell_angle_beta 111.24(6)
_cell_angle_gamma 90.00000
_cell_formula_units_Z 2
_cell_length_a 11.972(5)
_cell_length_b 10.496(6)
_cell_length_c 17.976(17)
_cell_measurement_reflns_used 14
_cell_measurement_temperature 293
_cell_measurement_theta_max 23.9
_cell_measurement_theta_min 17.2
_cell_volume 2105(3)
_computing_cell_refinement 'Enraf-Nonius software'
_computing_data_collection 'Enraf-Nonius software'
_computing_data_reduction xtal
_computing_molecular_graphics xtal
_computing_publication_material 'xtal BONDLA CIFIO'
_computing_structure_refinement xtal
_computing_structure_solution xtal
_diffrn_ambient_temperature 293
_diffrn_measurement_device_type
;
CAD4 diffractometer
;
_diffrn_measurement_method '2\q-\w scans'
_diffrn_radiation_detector 'single counter'
_diffrn_radiation_monochromator graphite
_diffrn_radiation_source 'rotating anode'
_diffrn_radiation_type 'Mo K\a'
_diffrn_radiation_wavelength .71073
_diffrn_reflns_av_R_equivalents .058
_diffrn_reflns_av_sigmaI/netI .042
_diffrn_reflns_limit_h_max 14
_diffrn_reflns_limit_h_min 0
_diffrn_reflns_limit_k_max 12
_diffrn_reflns_limit_k_min 0
_diffrn_reflns_limit_l_max 19
_diffrn_reflns_limit_l_min -20
_diffrn_reflns_number 10291
_diffrn_reflns_theta_max 24.97
_diffrn_reflns_theta_min 1.82
_diffrn_standards_decay_% 0
_diffrn_standards_interval_time 3600
_diffrn_standards_number 14
_exptl_absorpt_coefficient_mu 1.054
_exptl_absorpt_correction_T_max .56
_exptl_absorpt_correction_T_min .41
_exptl_absorpt_correction_type gaussian
_exptl_absorpt_process_details
;
 XTAl absorb                  
;
_exptl_crystal_colour colourless
_exptl_crystal_density_diffrn 1.528
_exptl_crystal_description prism
_exptl_crystal_F_000 976
_exptl_crystal_size_max 1.10
_exptl_crystal_size_mid .80
_exptl_crystal_size_min .60
_refine_diff_density_max .62
_refine_diff_density_min -.78
_refine_ls_extinction_coef 3687(710)
_refine_ls_extinction_expression Zachariasen
_refine_ls_extinction_method Zachariasen
_refine_ls_goodness_of_fit_all 1.539
_refine_ls_goodness_of_fit_ref 1.61
_refine_ls_hydrogen_treatment noref
_refine_ls_matrix_type full
_refine_ls_number_constraints 3
_refine_ls_number_parameters 263
_refine_ls_number_reflns 3105
_refine_ls_number_restraints 0
_refine_ls_R_factor_all .045
_refine_ls_R_factor_gt .037
_refine_ls_shift/su_max .032
_refine_ls_shift/su_mean .003
_refine_ls_structure_factor_coef F
_refine_ls_weighting_scheme sigma
_refine_ls_wR_factor_all .057
_refine_ls_wR_factor_ref .054
_reflns_d_resolution_high .842
_reflns_d_resolution_low 11.159
_reflns_limit_h_max 14
_reflns_limit_h_min 0
_reflns_limit_k_max 12
_reflns_limit_k_min 0
_reflns_limit_l_max 19
_reflns_limit_l_min -20
_reflns_number_gt 3105
_reflns_number_total 3700
_reflns_threshold_expression 'I    > 2.00 sig(I   )'
_cod_data_source_file 906624a.txt
_cod_data_source_block cp6
_cod_original_sg_symbol_Hall -p_2ybc
_cod_original_sg_symbol_H-M P_1_21/c_1
_cod_database_code 7702425

loop_
_symmetry_equiv_pos_as_xyz
+x,+y,+z
-x,1/2+y,1/2-z
-x,-y,-z
+x,1/2-y,1/2+z

loop_
_atom_site_label
_atom_site_fract_x
_atom_site_fract_y
_atom_site_fract_z
_atom_site_U_iso_or_equiv
_atom_site_adp_type
_atom_site_occupancy
Ag .62971(4) .55176(4) .46069(5) .0749(3) Uani .911(2)
Ag1' .6574(4) .5270(4) .5014(4) .0667(14) Uiso .089(2)
N1a .6667(3) .3720(3) .40838(17) .0739(16) Uani 1.00000
C2a .6153(3) .3391(4) .3338(2) .079(2) Uani 1.00000
N3a .6618(3) .2327(3) .31825(17) .0797(17) Uani 1.00000
C4a .7490(4) .1949(4) .3865(2) .082(2) Uani 1.00000
C5a .7515(4) .2808(4) .4411(2) .081(2) Uani 1.00000
P1 .75971(6) .72426(7) .51863(5) .0566(4) Uani 1.00000
C111 .8985(3) .6832(3) .59964(19) .0669(16) Uani 1.00000
C112 .9471(5) .5645(4) .5963(3) .101(3) Uani 1.00000
C113 1.0533(5) .5259(7) .6556(4) .132(4) Uani 1.00000
C114 1.1077(4) .6033(8) .7167(4) .123(4) Uani 1.00000
C115 1.0624(4) .7230(6) .7216(2) .105(3) Uani 1.00000
C116 .9558(3) .7615(4) .6623(2) .080(2) Uani 1.00000
C121 .8070(3) .7964(3) .44278(17) .0565(14) Uani 1.00000
C122 .7224(3) .8064(4) .3657(2) .077(2) Uani 1.00000
C123 .7528(4) .8582(4) .3057(2) .087(2) Uani 1.00000
C124 .8659(4) .8979(4) .3191(2) .081(2) Uani 1.00000
C125 .9505(3) .8876(5) .3938(2) .088(2) Uani 1.00000
C126 .9214(3) .8380(4) .4557(2) .0756(18) Uani 1.00000
C131 .6961(2) .8540(3) .55734(16) .0539(13) Uani 1.00000
C132 .6302(3) .8237(4) .6034(2) .085(2) Uani 1.00000
C133 .5790(4) .9179(5) .6340(3) .103(3) Uani 1.00000
C134 .5893(3) 1.0427(4) .6167(2) .081(2) Uani 1.00000
C135 .6524(4) 1.0738(4) .5697(2) .079(2) Uani 1.00000
C136 .7050(3) .9810(3) .54038(19) .0679(17) Uani 1.00000
N .3695(4) .5942(4) .3595(2) .094(2) Uani 1.00000
O1 .4153(4) .5587(4) .4256(2) .131(3) Uani 1.00000
O2 .4447(3) .6162(3) .32758(17) .098(2) Uani .911(2)
O2' .284(3) .613(3) .345(2) .090(9) Uiso .089(2)
H2 .55338 .38909 .29338 .09400 Uiso 1.00000
H3 .63549 .18599 .26797 .09600 Uiso 1.00000
H4 .80216 .12324 .39473 .09700 Uiso 1.00000
H5 .80756 .28245 .49573 .09300 Uiso 1.00000
H112 .90650 .51122 .55371 .12600 Uiso 1.00000
H113 1.08213 .43978 .64868 .16000 Uiso 1.00000
H114 1.17867 .57155 .75456 .15300 Uiso 1.00000
H115 1.10919 .77500 .76519 .13000 Uiso 1.00000
H116 .92010 .84527 .66636 .09700 Uiso 1.00000
H122 .64217 .77247 .35356 .09000 Uiso 1.00000
H123 .69244 .86923 .25221 .11000 Uiso 1.00000
H124 .88598 .93523 .27808 .10100 Uiso 1.00000
H125 1.03141 .90956 .40223 .11000 Uiso 1.00000
H126 .98292 .83289 .50781 .08800 Uiso 1.00000
H132 .61823 .73591 .61425 .10300 Uiso 1.00000
H133 .53554 .89653 .66700 .11500 Uiso 1.00000
H134 .55461 1.10776 .63859 .09600 Uiso 1.00000
H135 .65638 1.16046 .55515 .09000 Uiso 1.00000
H136 .75074 1.00647 .50846 .07900 Uiso 1.00000

loop_
_atom_site_aniso_label
_atom_site_aniso_U_11
_atom_site_aniso_U_22
_atom_site_aniso_U_33
_atom_site_aniso_U_12
_atom_site_aniso_U_13
_atom_site_aniso_U_23
Ag .0816(3) .0558(2) .0873(5) -.01632(14) .0304(3) -.0073(2)
N1a .0812(18) .0622(17) .0804(19) -.0033(14) .0318(15) -.0018(15)
C2a .071(2) .077(2) .083(2) -.0030(18) .0224(18) -.001(2)
N3a .081(2) .082(2) .081(2) -.0164(16) .0365(16) -.0207(16)
C4a .093(2) .064(2) .091(3) .0002(19) .037(2) -.004(2)
C5a .102(3) .063(2) .074(2) -.002(2) .0272(19) .0006(19)
P1 .0524(4) .0509(4) .0627(5) -.0044(3) .0162(3) .0022(4)
C111 .0572(16) .072(2) .0691(19) .0025(16) .0201(14) .0215(17)
C112 .090(3) .087(3) .114(3) .022(2) .023(2) .019(2)
C113 .094(4) .134(5) .155(5) .047(3) .029(4) .061(4)
C114 .067(3) .178(6) .117(4) .019(3) .024(3) .075(4)
C115 .069(2) .156(5) .076(2) -.015(3) .0109(18) .029(3)
C116 .0646(19) .103(3) .0640(18) -.0082(19) .0128(15) .016(2)
C121 .0556(16) .0506(16) .0620(16) .0004(13) .0196(13) -.0040(14)
C122 .0648(19) .094(3) .0644(19) -.0066(18) .0143(15) -.0028(19)
C123 .095(3) .106(3) .0558(18) -.000(2) .0220(17) .002(2)
C124 .105(3) .075(2) .078(2) .009(2) .051(2) .004(2)
C125 .073(2) .104(3) .094(3) -.016(2) .039(2) .006(2)
C126 .0617(18) .086(2) .073(2) -.0135(17) .0176(15) .0048(19)
C131 .0475(14) .0571(17) .0509(14) -.0058(12) .0103(11) .0037(13)
C132 .087(2) .076(2) .105(3) -.002(2) .051(2) .010(2)
C133 .106(3) .105(4) .131(4) -.009(3) .081(3) -.008(3)
C134 .069(2) .089(3) .085(2) .0044(18) .0269(18) -.016(2)
C135 .092(3) .064(2) .081(2) .0039(18) .030(2) -.0072(19)
C136 .081(2) .061(2) .0670(18) -.0023(17) .0336(16) -.0017(16)
N .090(3) .088(2) .094(3) -.004(2) .022(2) .004(2)
O1 .111(3) .184(4) .096(2) -.016(2) .0356(19) .046(2)
O2 .095(2) .109(3) .0813(18) .0008(19) .0207(16) .0203(17)

loop_
_atom_type_symbol
_atom_type_oxidation_number
_atom_type_number_in_cell
_atom_type_scat_dispersion_real
_atom_type_scat_dispersion_imag
_atom_type_scat_source
C 0 84 .002014 .002014 'Int Tables Vol IV Tables 2.2B and 2.3.1'
H 0 76 0 0 'Int Tables Vol IV Tables 2.2B and 2.3.1'
Ag 0 4 -1.085 1.101 'Int Tables Vol IV Tables 2.2B and 2.3.1'
N 0 12 .004028 .002991 'Int Tables Vol IV Tables 2.2B and 2.3.1'
P 0 4 .090027 .094971 'Int Tables Vol IV Tables 2.2B and 2.3.1'
O 0 8 .007996 .005981 'Int Tables Vol IV Tables 2.2B and 2.3.1'

loop_
_geom_angle_atom_site_label_1
_geom_angle_atom_site_label_2
_geom_angle_atom_site_label_3
_geom_angle_site_symmetry_1
_geom_angle_site_symmetry_3
_geom_angle
Ag' Ag N1a . . 92.0(4)
Ag' Ag P1 . . 81.1(3)
Ag' Ag O1 . . 108.9(4)
Ag' Ag O2 . . 154.8(4)
Ag' Ag O1 . '3 666' 36.4(4)
N1a Ag P1 . . 129.41(9)
N1a Ag O1 . . 105.75(13)
N1a Ag O2 . . 93.61(11)
N1a Ag O1 . '3 666' 94.85(14)
P1 Ag O1 . . 124.00(11)
P1 Ag O2 . . 113.39(9)
P1 Ag O1 . '3 666' 106.79(11)
O1 Ag O2 . . 45.98(13)
O1 Ag O1 . '3 666' 73.24(13)
O2 Ag O1 . '3 666' 118.53(13)
Ag Ag' N1a . . 70.0(4)
Ag Ag' P1 . . 81.1(3)
Ag Ag' O1 . . 56.4(3)
Ag Ag' O1 . '3 666' 131.2(4)
N1a Ag' P1 . . 122.6(3)
N1a Ag' O1 . . 92.6(2)
N1a Ag' O1 . '3 666' 107.1(2)
P1 Ag' O1 . . 111.25(18)
P1 Ag' O1 . '3 666' 128.8(3)
O1 Ag' O1 . '3 666' 75.6(2)
Ag N1a Ag' . . 18.06(13)
Ag N1a C2a . . 124.6(2)
Ag N1a C5a . . 130.1(2)
Ag' N1a C2a . . 141.7(3)
Ag' N1a C5a . . 113.3(3)
C2a N1a C5a . . 105.0(3)
N1a C2a N3a . . 111.3(3)
N1a C2a H2 . . 124.6(4)
N3a C2a H2 . . 124.0(4)
C2a N3a C4a . . 107.6(3)
C2a N3a H3 . . 126.9(3)
C4a N3a H3 . . 125.4(4)
N3a C4a C5a . . 106.1(4)
N3a C4a H4 . . 128.3(4)
C5a C4a H4 . . 125.6(4)
N1a C5a C4a . . 110.1(3)
N1a C5a H5 . . 124.0(4)
C4a C5a H5 . . 125.8(4)
Ag P1 Ag' . . 17.81(15)
Ag P1 C111 . . 115.75(12)
Ag P1 C121 . . 108.76(11)
Ag P1 C131 . . 116.20(10)
Ag' P1 C111 . . 100.16(16)
Ag' P1 C121 . . 123.5(2)
Ag' P1 C131 . . 115.88(18)
C111 P1 C121 . . 104.84(16)
C111 P1 C131 . . 105.00(15)
C121 P1 C131 . . 105.22(15)
P1 C111 C112 . . 117.0(3)
P1 C111 C116 . . 124.0(3)
C112 C111 C116 . . 119.0(3)
C111 C112 C113 . . 120.7(5)
C111 C112 H112 . . 118.3(4)
C113 C112 H112 . . 121.0(5)
C112 C113 C114 . . 119.5(6)
C112 C113 H113 . . 115.7(6)
C114 C113 H113 . . 124.8(6)
C113 C114 C115 . . 121.4(5)
C113 C114 H114 . . 115.2(8)
C115 C114 H114 . . 123.3(6)
C114 C115 C116 . . 119.0(4)
C114 C115 H115 . . 116.5(4)
C116 C115 H115 . . 124.4(6)
C111 C116 C115 . . 120.3(4)
C111 C116 H116 . . 119.6(3)
C115 C116 H116 . . 120.1(4)
P1 C121 C122 . . 117.7(3)
P1 C121 C126 . . 124.5(2)
C122 C121 C126 . . 117.7(3)
C121 C122 C123 . . 120.6(3)
C121 C122 H122 . . 119.9(4)
C123 C122 H122 . . 119.5(3)
C122 C123 C124 . . 121.1(3)
C122 C123 H123 . . 120.6(4)
C124 C123 H123 . . 118.2(4)
C123 C124 C125 . . 119.3(4)
C123 C124 H124 . . 120.9(3)
C125 C124 H124 . . 119.8(4)
C124 C125 C126 . . 120.6(4)
C124 C125 H125 . . 119.2(5)
C126 C125 H125 . . 120.0(3)
C121 C126 C125 . . 120.6(3)
C121 C126 H126 . . 120.8(4)
C125 C126 H126 . . 118.5(4)
P1 C131 C132 . . 118.0(3)
P1 C131 C136 . . 124.2(3)
C132 C131 C136 . . 117.7(3)
C131 C132 C133 . . 120.7(4)
C131 C132 H132 . . 120.3(4)
C133 C132 H132 . . 119.0(5)
C132 C133 C134 . . 120.6(5)
C132 C133 H133 . . 120.3(5)
C134 C133 H133 . . 119.2(6)
C133 C134 C135 . . 119.3(5)
C133 C134 H134 . . 120.3(5)
C135 C134 H134 . . 120.4(4)
C134 C135 C136 . . 120.4(4)
C134 C135 H135 . . 119.5(5)
C136 C135 H135 . . 120.0(5)
C131 C136 C135 . . 121.4(4)
C131 C136 H136 . . 120.4(4)
C135 C136 H136 . . 118.2(4)
O1 N O2 . . 111.9(4)
O1 N O2' . . 113(2)
O2 N O2' . . 134(2)
Ag O1 Ag' . . 14.67(15)
Ag O1 N . . 109.7(4)
Ag O1 O2' . . 139.0(14)
Ag O1 Ag . '3 666' 106.76(13)
Ag O1 Ag' . '3 666' 118.9(2)
Ag' O1 N . . 124.3(4)
Ag' O1 O2' . . 153.6(14)
Ag' O1 Ag . '3 666' 92.20(18)
Ag' O1 Ag' . '3 666' 104.4(2)
N O1 O2' . . 30.0(14)
N O1 Ag . '3 666' 142.3(4)
N O1 Ag' . '3 666' 130.0(4)
O2' O1 Ag . '3 666' 114.2(14)
O2' O1 Ag' . '3 666' 102.0(14)
Ag O1 Ag' '3 666' '3 666' 12.39(12)
Ag O2 N . . 92.5(2)
N O2' O1 . . 36.8(12)

loop_
_geom_bond_atom_site_label_1
_geom_bond_atom_site_label_2
_geom_bond_site_symmetry_2
_geom_bond_distance
Ag Ag' . .733(6)
Ag N1a . 2.223(3)
Ag P1 . 2.3687(12)
Ag O1 . 2.412(4)
Ag O2 . 2.692(3)
Ag O1 '3 666' 2.571(5)
Ag' N1a . 2.365(7)
Ag' P1 . 2.369(4)
Ag' O1 . 2.739(6)
Ag' O1 '3 666' 2.028(8)
N1a C2a . 1.303(5)
N1a C5a . 1.364(5)
C2a N3a . 1.322(5)
C2a H2 . .981(3)
N3a C4a . 1.350(4)
N3a H3 . .975(3)
C4a C5a . 1.325(6)
C4a H4 . .962(4)
C5a H5 . .968(3)
P1 C111 . 1.821(3)
P1 C121 . 1.820(4)
P1 C131 . 1.817(3)
C111 C112 . 1.385(6)
C111 C116 . 1.363(5)
C112 C113 . 1.391(7)
C112 H112 . .930(5)
C113 C114 . 1.331(9)
C113 H113 . .991(7)
C114 C115 . 1.383(10)
C114 H114 . .937(5)
C115 C116 . 1.394(5)
C115 H115 . .952(5)
C116 H116 . .992(4)
C121 C122 . 1.393(4)
C121 C126 . 1.374(5)
C122 C123 . 1.368(6)
C122 H122 . .972(4)
C123 C124 . 1.353(7)
C123 H123 . .978(3)
C124 C125 . 1.361(5)
C124 H124 . .940(5)
C125 C126 . 1.383(6)
C125 H125 . .953(4)
C126 H126 . .961(3)
C131 C132 . 1.372(6)
C131 C136 . 1.381(5)
C132 C133 . 1.379(7)
C132 H132 . .963(4)
C133 C134 . 1.362(7)
C133 H133 . .947(6)
C134 C135 . 1.362(7)
C134 H134 . .955(5)
C135 C136 . 1.365(6)
C135 H135 . .952(4)
C136 H136 . .963(4)
N O1 . 1.175(5)
N O2 . 1.251(7)
N O2' . .98(4)
O1 O2' . 1.80(3)

loop_
_geom_contact_atom_site_label_1
_geom_contact_atom_site_label_2
_geom_contact_distance
_geom_contact_site_symmetry_2
Ag Ag 4.0005(18) '3 666'
Ag Ag' 3.828(6) '3 666'
Ag C2a 3.152(5) .
Ag C5a 3.273(4) .
Ag C111 3.560(3) .
Ag C112 3.699(5) .
Ag C121 3.420(3) .
Ag C122 3.559(5) .
Ag C131 3.565(3) .
Ag C132 3.836(5) .
Ag N 3.018(4) .
Ag N 3.574(5) '3 666'
Ag O2' 3.95(4) .
Ag O2' 3.70(3) '3 666'
Ag H2 3.287(2) .
Ag H5 3.4567(15) .
Ag H112 3.1533(14) .
Ag H122 3.0505(17) .
Ag H132 3.413(2) .
Ag' Ag' 3.792(7) '3 666'
Ag' C2a 3.482(8) .
Ag' C5a 3.163(7) .
Ag' C111 3.232(5) .
Ag' C112 3.288(6) .
Ag' C121 3.699(6) .
Ag' C131 3.559(6) .
Ag' C132 3.687(7) .
Ag' N 2.925(8) '3 666'
Ag' N 3.537(6) .
Ag' O2 3.990(8) '3 666'
Ag' O2 3.370(6) .
Ag' O2' 2.98(3) '3 666'
Ag' H5 3.157(5) .
Ag' H112 2.789(4) .
Ag' H122 3.659(6) .
Ag' H132 3.135(6) .
N1a N3a 2.168(5) .
N1a C4a 2.204(5) .
N1a H2 2.028(3) .
N1a H5 2.067(3) .
C2a C4a 2.156(5) .
C2a C5a 2.116(5) .
C2a H3 2.061(4) .
N3a C5a 2.138(5) .
N3a O2 2.752(5) '2 645'
N3a H2 2.040(3) .
N3a H4 2.088(3) .
C4a H3 2.073(4) .
C4a H5 2.048(4) .
C5a H4 2.041(4) .
P1 C112 2.743(5) .
P1 C116 2.818(3) .
P1 C122 2.759(5) .
P1 C126 2.835(4) .
P1 C132 2.743(5) .
P1 C136 2.834(4) .
P1 H112 2.7718(13) .
P1 H122 2.831(3) .
P1 H132 2.8192(18) .
C111 C113 2.412(7) .
C111 C114 2.753(6) .
C111 C115 2.391(5) .
C111 C121 2.885(5) .
C111 C131 2.886(4) .
C111 H112 2.001(4) .
C111 H116 2.044(4) .
C112 C114 2.352(7) .
C112 C115 2.738(7) .
C112 C116 2.368(7) .
C112 H113 2.027(5) .
C113 C115 2.368(10) .
C113 C116 2.756(8) .
C113 H112 2.033(6) .
C113 H114 1.927(6) .
C114 C116 2.394(8) .
C114 H113 2.064(8) .
C114 H115 1.999(8) .
C115 H114 2.053(6) .
C115 H116 2.077(5) .
C116 H115 2.086(3) .
C121 C123 2.399(5) .
C121 C124 2.777(6) .
C121 C125 2.396(6) .
C121 C131 2.889(5) .
C121 H122 2.058(3) .
C121 H126 2.041(3) .
C121 H136 2.700(3) .
C122 C124 2.370(7) .
C122 C125 2.727(6) .
C122 C126 2.369(4) .
C122 H123 2.048(4) .
C123 C125 2.343(5) .
C123 C126 2.729(5) .
C123 H122 2.031(5) .
C123 H124 2.005(5) .
C124 C126 2.384(6) .
C124 H123 2.010(4) .
C124 H125 2.007(4) .
C125 H124 2.002(4) .
C125 H126 2.027(5) .
C126 H125 2.035(4) .
C131 C133 2.391(7) .
C131 C134 2.772(6) .
C131 C135 2.394(5) .
C131 H116 2.689(3) .
C131 H132 2.036(3) .
C131 H136 2.044(3) .
C132 C134 2.380(6) .
C132 C135 2.729(6) .
C132 C136 2.356(6) .
C132 H133 2.029(5) .
C133 C135 2.350(7) .
C133 C136 2.718(8) .
C133 H132 2.029(6) .
C133 H134 2.020(6) .
C134 C136 2.366(7) .
C134 H133 2.002(5) .
C134 H135 2.010(5) .
C135 H134 2.021(5) .
C135 H136 2.008(5) .
C136 H135 2.017(4) .
N H3 2.466(5) '2 655'
O1 O1 2.975(5) '3 666'
O1 O2 2.010(6) .
O2 O2' 2.06(4) .
O2 H3 1.793(3) '2 655'
O2' H3 2.65(4) '2 655'
O2' H115 2.38(3) '4 464'
H112 H113 2.3015(10) .
H113 H114 2.2973(13) .
H114 H115 2.3246(11) .
H122 H123 2.3468(15) .
H123 H124 2.2987(9) .
H124 H125 2.2955(16) .
H125 H126 2.3205(16) .
H132 H133 2.3241(9) .
H133 H134 2.3050(12) .
H134 H135 2.3161(13) .
H135 H136 2.2978(8) .
